data_2002374
loop_
_publ_author_name
'Schiffler, St'
'Mueller-Buschbaum, Hk'

_publ_section_title
;
Ba Ni Yb2 O5 - eine Verbindung, die nicht im Ba Ni Ln2 O5-Typ
kristallisiert. Mit einem Beitrag ueber Ba Cu Sm2 O5
;
_journal_name_full
;
Zeitschrift fuer Anorganische und Allgemeine Chemie
;
_journal_page_first 243
_journal_page_last 250
_journal_paper_doi 10.1002/zaac.19865400927
_journal_volume 540
_journal_year 1986
_chemical_formula_structural 'Ba Cu Sm2 O5'
_chemical_formula_sum 'Ba Cu O5 Sm2'
_chemical_name_systematic 'Barium copper samarium oxide (1/1/2/5)'
_space_group_IT_number 62
_symmetry_cell_setting orthorhombic
_symmetry_Int_Tables_number 62
_symmetry_space_group_name_Hall '-P 2c 2ab'
_symmetry_space_group_name_H-M 'P b n m'
_cell_angle_alpha 90
_cell_angle_beta 90
_cell_angle_gamma 90
_cell_formula_units_Z 4
_cell_length_a 7.2834(66)
_cell_length_b 12.4053(33)
_cell_length_c 5.7436(98)
_cell_volume 519.0
_refine_ls_R_factor_all 0.054
_cod_database_code 2002374

loop_
_symmetry_equiv_pos_as_xyz
x,y,z
1/2-x,1/2+y,1/2-z
-x,-y,1/2+z
1/2+x,1/2-y,-z
-x,-y,-z
1/2+x,1/2-y,1/2+z
x,y,1/2-z
1/2-x,1/2+y,z

loop_
_atom_site_label
_atom_site_type_symbol
_atom_site_symmetry_multiplicity
_atom_site_Wyckoff_symbol
_atom_site_fract_x
_atom_site_fract_y
_atom_site_fract_z
_atom_site_occupancy
_atom_site_attached_hydrogens
_atom_site_calc_flag
Sm1 Sm3+ 4 c 0.1146(4) 0.2890(2) 0.25 1. 0 d
Sm2 Sm3+ 4 c 0.3946(4) 0.0739(2) 0.25 1. 0 d
Ba1 Ba2+ 4 c 0.9321(4) 0.9058(2) 0.25 1. 0 d
Cu1 Cu2+ 4 c 0.7132(8) 0.6592(4) 0.25 1. 0 d
O1 O2- 8 d 0.168(3) 0.437(2) 0.989(5) 1. 0 d
O2 O2- 8 d 0.351(3) 0.226(2) 0.506(5) 1. 0 d
O3 O2- 4 c 0.076(4) 0.095(2) 0.25 1. 0 d

loop_
_atom_type_symbol
_atom_type_oxidation_number
Sm3+ 3.000
Ba2+ 2.000
Cu2+ 2.000
O2- -2.000
